data_1514466
loop_
_publ_author_name
'Meier, Samuel M.'
'Hanif, Muhammad'
'Adhireksan, Zenita'
'Pichler, Verena'
'Novak, Maria'
'Jirkovsky, Elisabeth'
'Jakupec, Michael A.'
'Arion, Vladimir B.'
'Davey, Curt A.'
'Keppler, Bernhard K.'
'Hartinger, Christian G.'

_publ_section_title
;
 Novel metal(ii) arene 2-pyridinecarbothioamides: a rationale to orally
 active organometallic anticancer agents
;
_journal_issue 4
_journal_name_full 'Chemical Science'
_journal_page_first 1837
_journal_paper_doi 10.1039/c3sc22294b
_journal_volume 4
_journal_year 2013
_chemical_formula_moiety 'c22 H24 Cl N2 O Os S, Cl'
_chemical_formula_sum 'C22 H24 Cl2 N2 O Os S'
_chemical_formula_weight 625.59
_chemical_name_systematic
;
[Chlorido(hapto^6^-p-cymene)(N-{4-hydroxyphenyl}-2-pyridinecarbothioamide)osmium(II)]
chloride
;
_space_group_IT_number 14
_symmetry_cell_setting monoclinic
_symmetry_space_group_name_Hall '-P 2ybc'
_symmetry_space_group_name_H-M 'P 1 21/c 1'
_atom_sites_solution_hydrogens geom
_atom_sites_solution_primary direct
_atom_sites_solution_secondary difmap
_audit_creation_method SHELXL-97
_cell_angle_alpha 90.00
_cell_angle_beta 98.591(3)
_cell_angle_gamma 90.00
_cell_formula_units_Z 4
_cell_length_a 14.4797(14)
_cell_length_b 11.9305(11)
_cell_length_c 13.1126(13)
_cell_measurement_reflns_used 9889
_cell_measurement_temperature 100(2)
_cell_measurement_theta_max 30.11
_cell_measurement_theta_min 2.32
_cell_volume 2239.8(4)
_computing_cell_refinement 'Bruker SAINT'
_computing_data_collection 'Bruker APEX2'
_computing_data_reduction 'Bruker SAINT'
_computing_molecular_graphics 'Bruker SHELXTL'
_computing_publication_material 'Bruker SHELXTL'
_computing_structure_refinement 'SHELXL-97 (Sheldrick, 2008)'
_computing_structure_solution 'SHELXS-97 (Sheldrick, 2008)'
_diffrn_ambient_temperature 100(2)
_diffrn_measured_fraction_theta_full 0.995
_diffrn_measured_fraction_theta_max 0.995
_diffrn_measurement_device_type 'Bruker APEXII CCD'
_diffrn_measurement_method '\f and \w scans'
_diffrn_radiation_monochromator graphite
_diffrn_radiation_source 'fine-focus sealed tube'
_diffrn_radiation_type MoK\a
_diffrn_radiation_wavelength 0.71073
_diffrn_reflns_av_R_equivalents 0.0570
_diffrn_reflns_av_sigmaI/netI 0.0358
_diffrn_reflns_limit_h_max 20
_diffrn_reflns_limit_h_min -20
_diffrn_reflns_limit_k_max 16
_diffrn_reflns_limit_k_min -16
_diffrn_reflns_limit_l_max 18
_diffrn_reflns_limit_l_min -18
_diffrn_reflns_number 58244
_diffrn_reflns_theta_full 30.20
_diffrn_reflns_theta_max 30.20
_diffrn_reflns_theta_min 2.60
_exptl_absorpt_coefficient_mu 6.041
_exptl_absorpt_correction_T_max 0.6436
_exptl_absorpt_correction_T_min 0.3779
_exptl_absorpt_correction_type multi-scan
_exptl_absorpt_process_details SADABS
_exptl_crystal_colour red
_exptl_crystal_density_diffrn 1.855
_exptl_crystal_density_method 'not measured'
_exptl_crystal_description block
_exptl_crystal_F_000 1216
_exptl_crystal_size_max 0.20
_exptl_crystal_size_mid 0.10
_exptl_crystal_size_min 0.08
_refine_diff_density_max 2.703
_refine_diff_density_min -0.929
_refine_diff_density_rms 0.139
_refine_ls_extinction_method none
_refine_ls_goodness_of_fit_ref 1.031
_refine_ls_hydrogen_treatment constr
_refine_ls_matrix_type full
_refine_ls_number_parameters 266
_refine_ls_number_reflns 6623
_refine_ls_number_restraints 0
_refine_ls_restrained_S_all 1.031
_refine_ls_R_factor_all 0.0425
_refine_ls_R_factor_gt 0.0251
_refine_ls_shift/su_max 0.001
_refine_ls_shift/su_mean 0.000
_refine_ls_structure_factor_coef Fsqd
_refine_ls_weighting_details 'calc w=1/[\s^2^(Fo^2^)+(0.0160P)^2^+4.2522P] where P=(Fo^2^+2Fc^2^)/3'
_refine_ls_weighting_scheme calc
_refine_ls_wR_factor_gt 0.0485
_refine_ls_wR_factor_ref 0.0547
_reflns_number_gt 5265
_reflns_number_total 6623
_reflns_threshold_expression >2sigma(I)
_cod_data_source_file c3sc22294b.txt
_cod_data_source_block elji061b
_cod_original_sg_symbol_H-M P21/c
_cod_database_code 1514466

loop_
_symmetry_equiv_pos_as_xyz
'x, y, z'
'-x, y+1/2, -z+1/2'
'-x, -y, -z'
'x, -y-1/2, z-1/2'

loop_
_atom_site_label
_atom_site_type_symbol
_atom_site_fract_x
_atom_site_fract_y
_atom_site_fract_z
_atom_site_U_iso_or_equiv
_atom_site_adp_type
_atom_site_occupancy
_atom_site_symmetry_multiplicity
_atom_site_calc_flag
_atom_site_refinement_flags
Os1 Os 0.823773(8) 0.521268(11) 0.062173(8) 0.01668(4) Uani 1 1 d .
Cl1 Cl 0.87213(6) 0.32901(7) 0.06144(7) 0.02925(18) Uani 1 1 d .
Cl2 Cl 0.41482(5) 0.17713(7) 0.23965(5) 0.02131(16) Uani 1 1 d .
S1 S 0.77515(6) 0.50594(8) -0.11620(6) 0.0267(2) Uani 1 1 d .
O1 O 0.67670(17) 0.4862(2) -0.61244(16) 0.0263(5) Uani 1 1 d .
H1 H 0.6478 0.5420 -0.6401 0.039 Uiso 1 1 calc R
N1 N 0.69187(17) 0.4478(2) 0.06406(18) 0.0178(5) Uani 1 1 d .
N2 N 0.61367(18) 0.4297(2) -0.20891(19) 0.0210(5) Uani 1 1 d .
H2 H 0.5580 0.4015 -0.2056 0.025 Uiso 1 1 calc R
C1 C 0.6648(2) 0.4211(3) 0.1544(2) 0.0216(7) Uani 1 1 d .
H1A H 0.7051 0.4388 0.2162 0.026 Uiso 1 1 calc R
C2 C 0.5811(2) 0.3690(3) 0.1618(2) 0.0212(7) Uani 1 1 d .
H2A H 0.5642 0.3522 0.2274 0.025 Uiso 1 1 calc R
C3 C 0.5224(2) 0.3418(3) 0.0729(2) 0.0228(7) Uani 1 1 d .
H3 H 0.4639 0.3068 0.0759 0.027 Uiso 1 1 calc R
C4 C 0.5504(2) 0.3665(3) -0.0211(2) 0.0219(7) Uani 1 1 d .
H4 H 0.5116 0.3473 -0.0836 0.026 Uiso 1 1 calc R
C5 C 0.6347(2) 0.4190(3) -0.0237(2) 0.0178(6) Uani 1 1 d .
C6 C 0.6682(2) 0.4485(3) -0.1214(2) 0.0194(6) Uani 1 1 d .
C7 C 0.6370(2) 0.4512(3) -0.3096(2) 0.0195(6) Uani 1 1 d .
C8 C 0.6980(2) 0.3818(3) -0.3514(2) 0.0232(7) Uani 1 1 d .
H8 H 0.7307 0.3246 -0.3104 0.028 Uiso 1 1 calc R
C9 C 0.7112(2) 0.3956(3) -0.4528(2) 0.0238(7) Uani 1 1 d .
H9 H 0.7529 0.3479 -0.4819 0.029 Uiso 1 1 calc R
C10 C 0.6635(2) 0.4791(3) -0.5119(2) 0.0205(6) Uani 1 1 d .
C11 C 0.6049(3) 0.5506(3) -0.4689(3) 0.0300(8) Uani 1 1 d .
H11 H 0.5737 0.6096 -0.5088 0.036 Uiso 1 1 calc R
C12 C 0.5917(3) 0.5361(3) -0.3673(3) 0.0291(8) Uani 1 1 d .
H12 H 0.5513 0.5849 -0.3375 0.035 Uiso 1 1 calc R
C13 C 0.8357(2) 0.7045(3) 0.0517(2) 0.0248(7) Uani 1 1 d .
C14 C 0.9242(2) 0.6548(3) 0.0438(2) 0.0217(7) Uani 1 1 d .
H14 H 0.9551 0.6731 -0.0129 0.026 Uiso 1 1 calc R
C15 C 0.9658(2) 0.5796(3) 0.1185(2) 0.0237(7) Uani 1 1 d .
H15 H 1.0240 0.5465 0.1106 0.028 Uiso 1 1 calc R
C16 C 0.9230(2) 0.5510(3) 0.2069(2) 0.0226(7) Uani 1 1 d .
C17 C 0.8369(2) 0.6021(3) 0.2149(2) 0.0215(7) Uani 1 1 d .
H17 H 0.8077 0.5868 0.2736 0.026 Uiso 1 1 calc R
C18 C 0.7923(2) 0.6759(3) 0.1381(2) 0.0219(7) Uani 1 1 d .
H18 H 0.7328 0.7064 0.1447 0.026 Uiso 1 1 calc R
C19 C 0.7892(3) 0.7791(3) -0.0327(3) 0.0347(8) Uani 1 1 d .
H19A H 0.7212 0.7718 -0.0377 0.052 Uiso 1 1 calc R
H19B H 0.8086 0.7572 -0.0983 0.052 Uiso 1 1 calc R
H19C H 0.8073 0.8571 -0.0171 0.052 Uiso 1 1 calc R
C20 C 0.9720(3) 0.4691(3) 0.2844(3) 0.0328(8) Uani 1 1 d .
H20 H 1.0065 0.4147 0.2460 0.039 Uiso 1 1 calc R
C21 C 1.0442(4) 0.5341(5) 0.3580(4) 0.0633(15) Uani 1 1 d .
H21A H 1.0864 0.5737 0.3185 0.095 Uiso 1 1 calc R
H21B H 1.0803 0.4818 0.4061 0.095 Uiso 1 1 calc R
H21C H 1.0124 0.5884 0.3967 0.095 Uiso 1 1 calc R
C22 C 0.9071(3) 0.4021(4) 0.3413(3) 0.0426(10) Uani 1 1 d .
H22A H 0.8743 0.4529 0.3826 0.064 Uiso 1 1 calc R
H22B H 0.9435 0.3478 0.3869 0.064 Uiso 1 1 calc R
H22C H 0.8614 0.3624 0.2915 0.064 Uiso 1 1 calc R

loop_
_atom_site_aniso_label
_atom_site_aniso_U_11
_atom_site_aniso_U_22
_atom_site_aniso_U_33
_atom_site_aniso_U_23
_atom_site_aniso_U_13
_atom_site_aniso_U_12
Os1 0.01598(6) 0.02249(7) 0.01226(5) -0.00242(5) 0.00438(4) -0.00359(5)
Cl1 0.0262(4) 0.0239(4) 0.0405(5) -0.0079(4) 0.0142(3) -0.0042(3)
Cl2 0.0185(3) 0.0305(4) 0.0150(3) -0.0004(3) 0.0027(3) 0.0000(3)
S1 0.0225(4) 0.0459(6) 0.0128(3) -0.0033(3) 0.0058(3) -0.0146(4)
O1 0.0352(13) 0.0324(14) 0.0125(10) 0.0021(10) 0.0075(9) 0.0082(11)
N1 0.0174(12) 0.0245(14) 0.0123(11) -0.0018(10) 0.0044(9) -0.0024(10)
N2 0.0202(12) 0.0300(15) 0.0132(12) 0.0014(11) 0.0043(10) -0.0051(11)
C1 0.0232(15) 0.0301(19) 0.0124(13) -0.0031(12) 0.0059(11) -0.0023(13)
C2 0.0226(15) 0.0278(18) 0.0152(14) -0.0005(13) 0.0095(12) -0.0026(13)
C3 0.0198(15) 0.0304(19) 0.0196(15) 0.0008(13) 0.0077(12) -0.0050(13)
C4 0.0178(14) 0.0332(19) 0.0149(14) 0.0003(13) 0.0031(11) -0.0046(13)
C5 0.0195(14) 0.0223(17) 0.0125(13) 0.0011(12) 0.0054(11) -0.0007(12)
C6 0.0214(14) 0.0235(17) 0.0138(14) -0.0007(12) 0.0041(11) -0.0037(12)
C7 0.0202(14) 0.0273(18) 0.0115(13) 0.0016(12) 0.0042(11) -0.0054(12)
C8 0.0254(16) 0.0253(18) 0.0187(15) 0.0041(13) 0.0023(12) 0.0010(13)
C9 0.0279(16) 0.0261(18) 0.0181(15) -0.0008(13) 0.0058(13) 0.0029(14)
C10 0.0241(15) 0.0248(16) 0.0130(13) -0.0011(13) 0.0044(11) -0.0021(13)
C11 0.0388(19) 0.033(2) 0.0198(16) 0.0074(14) 0.0108(14) 0.0137(16)
C12 0.0362(19) 0.033(2) 0.0215(16) 0.0020(14) 0.0146(14) 0.0081(16)
C13 0.0294(17) 0.0218(17) 0.0226(16) -0.0011(13) 0.0015(13) -0.0021(14)
C14 0.0213(15) 0.0246(17) 0.0201(15) -0.0044(13) 0.0063(12) -0.0092(13)
C15 0.0167(14) 0.0291(19) 0.0253(16) -0.0074(14) 0.0036(12) -0.0033(13)
C16 0.0237(15) 0.0264(18) 0.0161(14) -0.0023(13) -0.0025(12) -0.0035(13)
C17 0.0241(15) 0.0267(18) 0.0147(14) -0.0070(13) 0.0065(12) -0.0076(13)
C18 0.0191(15) 0.0239(18) 0.0225(15) -0.0065(13) 0.0032(12) -0.0004(13)
C19 0.040(2) 0.032(2) 0.0317(19) 0.0074(16) 0.0008(16) 0.0005(17)
C20 0.0314(18) 0.037(2) 0.0270(18) 0.0055(16) -0.0056(14) 0.0002(16)
C21 0.063(3) 0.068(4) 0.047(3) 0.013(3) -0.031(2) -0.013(3)
C22 0.053(3) 0.041(2) 0.032(2) 0.0154(18) -0.0010(18) 0.003(2)

loop_
_atom_type_symbol
_atom_type_description
_atom_type_scat_dispersion_real
_atom_type_scat_dispersion_imag
_atom_type_scat_source
C C 0.0033 0.0016 'International Tables Vol C Tables 4.2.6.8 and 6.1.1.4'
H H 0.0000 0.0000 'International Tables Vol C Tables 4.2.6.8 and 6.1.1.4'
N N 0.0061 0.0033 'International Tables Vol C Tables 4.2.6.8 and 6.1.1.4'
O O 0.0106 0.0060 'International Tables Vol C Tables 4.2.6.8 and 6.1.1.4'
S S 0.1246 0.1234 'International Tables Vol C Tables 4.2.6.8 and 6.1.1.4'
Cl Cl 0.1484 0.1585 'International Tables Vol C Tables 4.2.6.8 and 6.1.1.4'
Os Os -1.2165 7.6030 'International Tables Vol C Tables 4.2.6.8 and 6.1.1.4'

loop_
_geom_angle_atom_site_label_1
_geom_angle_atom_site_label_2
_geom_angle_atom_site_label_3
_geom_angle
N1 Os1 C18 95.45(11)
N1 Os1 C15 159.29(11)
C18 Os1 C15 80.04(12)
N1 Os1 C14 157.07(12)
C18 Os1 C14 67.83(12)
C15 Os1 C14 37.14(12)
N1 Os1 C13 119.64(11)
C18 Os1 C13 37.80(12)
C15 Os1 C13 68.11(13)
C14 Os1 C13 37.99(12)
N1 Os1 C17 97.27(10)
C18 Os1 C17 37.74(12)
C15 Os1 C17 66.79(12)
C14 Os1 C17 79.24(11)
C13 Os1 C17 67.97(12)
N1 Os1 C16 121.75(11)
C18 Os1 C16 68.18(12)
C15 Os1 C16 37.84(12)
C14 Os1 C16 67.96(12)
C13 Os1 C16 81.29(12)
C17 Os1 C16 36.95(12)
N1 Os1 S1 80.89(7)
C18 Os1 S1 118.03(9)
C15 Os1 S1 119.17(9)
C14 Os1 S1 93.01(8)
C13 Os1 S1 91.71(9)
C17 Os1 S1 155.70(9)
C16 Os1 S1 156.85(9)
N1 Os1 Cl1 82.41(8)
C18 Os1 Cl1 153.30(9)
C15 Os1 Cl1 92.58(9)
C14 Os1 Cl1 119.68(9)
C13 Os1 Cl1 157.64(9)
C17 Os1 Cl1 115.87(9)
C16 Os1 Cl1 90.23(9)
S1 Os1 Cl1 88.04(3)
C6 S1 Os1 102.07(10)
C10 O1 H1 109.5
C1 N1 C5 117.8(3)
C1 N1 Os1 119.7(2)
C5 N1 Os1 122.34(19)
C6 N2 C7 125.5(3)
C6 N2 H2 117.3
C7 N2 H2 117.3
N1 C1 C2 123.1(3)
N1 C1 H1A 118.5
C2 C1 H1A 118.5
C3 C2 C1 119.1(3)
C3 C2 H2A 120.5
C1 C2 H2A 120.5
C2 C3 C4 118.5(3)
C2 C3 H3 120.8
C4 C3 H3 120.8
C5 C4 C3 119.8(3)
C5 C4 H4 120.1
C3 C4 H4 120.1
N1 C5 C4 121.7(3)
N1 C5 C6 115.9(3)
C4 C5 C6 122.4(3)
N2 C6 C5 119.0(3)
N2 C6 S1 122.3(2)
C5 C6 S1 118.7(2)
C12 C7 C8 120.4(3)
C12 C7 N2 118.7(3)
C8 C7 N2 120.7(3)
C7 C8 C9 119.9(3)
C7 C8 H8 120.1
C9 C8 H8 120.1
C8 C9 C10 119.8(3)
C8 C9 H9 120.1
C10 C9 H9 120.1
O1 C10 C11 122.8(3)
O1 C10 C9 117.1(3)
C11 C10 C9 120.1(3)
C10 C11 C12 119.8(3)
C10 C11 H11 120.1
C12 C11 H11 120.1
C7 C12 C11 120.0(3)
C7 C12 H12 120.0
C11 C12 H12 120.0
C18 C13 C14 117.8(3)
C18 C13 C19 121.9(3)
C14 C13 C19 120.1(3)
C18 C13 Os1 70.28(19)
C14 C13 Os1 70.83(19)
C19 C13 Os1 127.3(2)
C15 C14 C13 120.9(3)
C15 C14 Os1 71.38(18)
C13 C14 Os1 71.17(18)
C15 C14 H14 119.6
C13 C14 H14 119.6
Os1 C14 H14 130.6
C14 C15 C16 121.7(3)
C14 C15 Os1 71.49(18)
C16 C15 Os1 72.52(17)
C14 C15 H15 119.1
C16 C15 H15 119.1
Os1 C15 H15 129.4
C17 C16 C15 116.9(3)
C17 C16 C20 124.3(3)
C15 C16 C20 118.8(3)
C17 C16 Os1 70.55(17)
C15 C16 Os1 69.64(17)
C20 C16 Os1 130.4(2)
C16 C17 C18 122.1(3)
C16 C17 Os1 72.50(17)
C18 C17 Os1 70.04(17)
C16 C17 H17 118.9
C18 C17 H17 118.9
Os1 C17 H17 131.6
C17 C18 C13 120.5(3)
C17 C18 Os1 72.22(18)
C13 C18 Os1 71.92(19)
C17 C18 H18 119.7
C13 C18 H18 119.7
Os1 C18 H18 128.3
C13 C19 H19A 109.5
C13 C19 H19B 109.5
H19A C19 H19B 109.5
C13 C19 H19C 109.5
H19A C19 H19C 109.5
H19B C19 H19C 109.5
C16 C20 C22 114.2(3)
C16 C20 C21 107.8(3)
C22 C20 C21 112.0(4)
C16 C20 H20 107.5
C22 C20 H20 107.5
C21 C20 H20 107.5
C20 C21 H21A 109.5
C20 C21 H21B 109.5
H21A C21 H21B 109.5
C20 C21 H21C 109.5
H21A C21 H21C 109.5
H21B C21 H21C 109.5
C20 C22 H22A 109.5
C20 C22 H22B 109.5
H22A C22 H22B 109.5
C20 C22 H22C 109.5
H22A C22 H22C 109.5
H22B C22 H22C 109.5

loop_
_geom_bond_atom_site_label_1
_geom_bond_atom_site_label_2
_geom_bond_distance
Os1 N1 2.105(2)
Os1 C18 2.177(3)
Os1 C15 2.192(3)
Os1 C14 2.194(3)
Os1 C13 2.198(3)
Os1 C17 2.205(3)
Os1 C16 2.231(3)
Os1 S1 2.3468(8)
Os1 Cl1 2.3987(9)
S1 C6 1.685(3)
O1 C10 1.362(4)
O1 H1 0.8400
N1 C1 1.341(4)
N1 C5 1.357(4)
N2 C6 1.311(4)
N2 C7 1.435(4)
N2 H2 0.8800
C1 C2 1.377(4)
C1 H1A 0.9500
C2 C3 1.375(4)
C2 H2A 0.9500
C3 C4 1.386(4)
C3 H3 0.9500
C4 C5 1.377(4)
C4 H4 0.9500
C5 C6 1.479(4)
C7 C12 1.371(5)
C7 C8 1.381(4)
C8 C9 1.382(4)
C8 H8 0.9500
C9 C10 1.382(5)
C9 H9 0.9500
C10 C11 1.382(5)
C11 C12 1.384(4)
C11 H11 0.9500
C12 H12 0.9500
C13 C18 1.417(4)
C13 C14 1.430(5)
C13 C19 1.499(5)
C14 C15 1.397(5)
C14 H14 0.9500
C15 C16 1.435(4)
C15 H15 0.9500
C16 C17 1.406(5)
C16 C20 1.509(5)
C17 C18 1.418(5)
C17 H17 0.9500
C18 H18 0.9500
C19 H19A 0.9800
C19 H19B 0.9800
C19 H19C 0.9800
C20 C22 1.512(5)
C20 C21 1.525(6)
C20 H20 1.0000
C21 H21A 0.9800
C21 H21B 0.9800
C21 H21C 0.9800
C22 H22A 0.9800
C22 H22B 0.9800
C22 H22C 0.9800

loop_
_geom_torsion_atom_site_label_1
_geom_torsion_atom_site_label_2
_geom_torsion_atom_site_label_3
_geom_torsion_atom_site_label_4
_geom_torsion
N1 Os1 S1 C6 0.62(14)
C18 Os1 S1 C6 -90.73(15)
C15 Os1 S1 C6 175.10(16)
C14 Os1 S1 C6 -157.14(15)
C13 Os1 S1 C6 -119.13(15)
C17 Os1 S1 C6 -86.9(2)
C16 Os1 S1 C6 169.2(3)
Cl1 Os1 S1 C6 83.24(12)
C18 Os1 N1 C1 -65.5(3)
C15 Os1 N1 C1 10.7(5)
C14 Os1 N1 C1 -107.1(3)
C13 Os1 N1 C1 -96.3(3)
C17 Os1 N1 C1 -27.6(3)
C16 Os1 N1 C1 2.2(3)
S1 Os1 N1 C1 176.9(3)
Cl1 Os1 N1 C1 87.7(2)
C18 Os1 N1 C5 119.1(3)
C15 Os1 N1 C5 -164.7(3)
C14 Os1 N1 C5 77.5(4)
C13 Os1 N1 C5 88.3(3)
C17 Os1 N1 C5 157.1(3)
C16 Os1 N1 C5 -173.2(2)
S1 Os1 N1 C5 1.5(2)
Cl1 Os1 N1 C5 -87.7(2)
C5 N1 C1 C2 -1.9(5)
Os1 N1 C1 C2 -177.5(3)
N1 C1 C2 C3 0.6(5)
C1 C2 C3 C4 0.9(5)
C2 C3 C4 C5 -1.1(5)
C1 N1 C5 C4 1.6(5)
Os1 N1 C5 C4 177.1(2)
C1 N1 C5 C6 -179.0(3)
Os1 N1 C5 C6 -3.6(4)
C3 C4 C5 N1 -0.2(5)
C3 C4 C5 C6 -179.4(3)
C7 N2 C6 C5 -178.4(3)
C7 N2 C6 S1 1.9(5)
N1 C5 C6 N2 -175.6(3)
C4 C5 C6 N2 3.8(5)
N1 C5 C6 S1 4.1(4)
C4 C5 C6 S1 -176.6(3)
Os1 S1 C6 N2 177.0(3)
Os1 S1 C6 C5 -2.6(3)
C6 N2 C7 C12 -110.7(4)
C6 N2 C7 C8 74.8(4)
C12 C7 C8 C9 -2.0(5)
N2 C7 C8 C9 172.3(3)
C7 C8 C9 C10 0.1(5)
C8 C9 C10 O1 -177.6(3)
C8 C9 C10 C11 1.9(5)
O1 C10 C11 C12 177.4(3)
C9 C10 C11 C12 -2.1(6)
C8 C7 C12 C11 1.8(5)
N2 C7 C12 C11 -172.6(3)
C10 C11 C12 C7 0.2(6)
N1 Os1 C13 C18 56.3(2)
C15 Os1 C13 C18 -102.3(2)
C14 Os1 C13 C18 -130.5(3)
C17 Os1 C13 C18 -29.53(18)
C16 Os1 C13 C18 -65.42(19)
S1 Os1 C13 C18 136.76(18)
Cl1 Os1 C13 C18 -134.2(2)
N1 Os1 C13 C14 -173.18(16)
C18 Os1 C13 C14 130.5(3)
C15 Os1 C13 C14 28.20(18)
C17 Os1 C13 C14 101.0(2)
C16 Os1 C13 C14 65.13(19)
S1 Os1 C13 C14 -92.70(17)
Cl1 Os1 C13 C14 -3.7(3)
N1 Os1 C13 C19 -59.4(3)
C18 Os1 C13 C19 -115.7(4)
C15 Os1 C13 C19 142.0(3)
C14 Os1 C13 C19 113.8(4)
C17 Os1 C13 C19 -145.2(3)
C16 Os1 C13 C19 178.9(3)
S1 Os1 C13 C19 21.1(3)
Cl1 Os1 C13 C19 110.1(3)
C18 C13 C14 C15 0.7(5)
C19 C13 C14 C15 -176.0(3)
Os1 C13 C14 C15 -53.3(3)
C18 C13 C14 Os1 54.0(3)
C19 C13 C14 Os1 -122.7(3)
N1 Os1 C14 C15 148.8(2)
C18 Os1 C14 C15 103.2(2)
C13 Os1 C14 C15 133.4(3)
C17 Os1 C14 C15 65.6(2)
C16 Os1 C14 C15 28.77(19)
S1 Os1 C14 C15 -137.65(18)
Cl1 Os1 C14 C15 -48.2(2)
N1 Os1 C14 C13 15.4(4)
C18 Os1 C14 C13 -30.20(18)
C15 Os1 C14 C13 -133.4(3)
C17 Os1 C14 C13 -67.85(19)
C16 Os1 C14 C13 -104.7(2)
S1 Os1 C14 C13 88.93(17)
Cl1 Os1 C14 C13 178.39(15)
C13 C14 C15 C16 -1.4(5)
Os1 C14 C15 C16 -54.6(3)
C13 C14 C15 Os1 53.2(3)
N1 Os1 C15 C14 -145.2(3)
C18 Os1 C15 C14 -66.2(2)
C13 Os1 C15 C14 -28.81(18)
C17 Os1 C15 C14 -103.3(2)
C16 Os1 C15 C14 -133.4(3)
S1 Os1 C15 C14 50.4(2)
Cl1 Os1 C15 C14 139.59(18)
N1 Os1 C15 C16 -11.8(4)
C18 Os1 C15 C16 67.1(2)
C14 Os1 C15 C16 133.4(3)
C13 Os1 C15 C16 104.5(2)
C17 Os1 C15 C16 30.07(19)
S1 Os1 C15 C16 -176.25(16)
Cl1 Os1 C15 C16 -87.06(19)
C14 C15 C16 C17 0.0(5)
Os1 C15 C16 C17 -54.1(3)
C14 C15 C16 C20 180.0(3)
Os1 C15 C16 C20 125.8(3)
C14 C15 C16 Os1 54.1(3)
N1 Os1 C16 C17 -54.9(2)
C18 Os1 C16 C17 27.78(19)
C15 Os1 C16 C17 130.0(3)
C14 Os1 C16 C17 101.7(2)
C13 Os1 C16 C17 64.7(2)
S1 Os1 C16 C17 138.3(2)
Cl1 Os1 C16 C17 -136.10(18)
N1 Os1 C16 C15 175.11(18)
C18 Os1 C16 C15 -102.2(2)
C14 Os1 C16 C15 -28.27(19)
C13 Os1 C16 C15 -65.3(2)
C17 Os1 C16 C15 -130.0(3)
S1 Os1 C16 C15 8.3(4)
Cl1 Os1 C16 C15 93.90(19)
N1 Os1 C16 C20 64.1(3)
C18 Os1 C16 C20 146.8(3)
C15 Os1 C16 C20 -111.0(4)
C14 Os1 C16 C20 -139.3(3)
C13 Os1 C16 C20 -176.3(3)
C17 Os1 C16 C20 119.0(4)
S1 Os1 C16 C20 -102.6(3)
Cl1 Os1 C16 C20 -17.1(3)
C15 C16 C17 C18 2.0(5)
C20 C16 C17 C18 -177.9(3)
Os1 C16 C17 C18 -51.7(3)
C15 C16 C17 Os1 53.6(3)
C20 C16 C17 Os1 -126.3(3)
N1 Os1 C17 C16 135.47(19)
C18 Os1 C17 C16 -135.0(3)
C15 Os1 C17 C16 -30.76(19)
C14 Os1 C17 C16 -67.5(2)
C13 Os1 C17 C16 -105.4(2)
S1 Os1 C17 C16 -140.58(19)
Cl1 Os1 C17 C16 50.4(2)
N1 Os1 C17 C18 -89.51(19)
C15 Os1 C17 C18 104.3(2)
C14 Os1 C17 C18 67.53(19)
C13 Os1 C17 C18 29.58(18)
C16 Os1 C17 C18 135.0(3)
S1 Os1 C17 C18 -5.6(3)
Cl1 Os1 C17 C18 -174.57(15)
C16 C17 C18 C13 -2.7(5)
Os1 C17 C18 C13 -55.4(3)
C16 C17 C18 Os1 52.7(3)
C14 C13 C18 C17 1.3(5)
C19 C13 C18 C17 177.9(3)
Os1 C13 C18 C17 55.6(3)
C14 C13 C18 Os1 -54.3(3)
C19 C13 C18 Os1 122.3(3)
N1 Os1 C18 C17 94.85(18)
C15 Os1 C18 C17 -64.74(19)
C14 Os1 C18 C17 -101.4(2)
C13 Os1 C18 C17 -131.7(3)
C16 Os1 C18 C17 -27.24(18)
S1 Os1 C18 C17 177.41(15)
Cl1 Os1 C18 C17 10.9(3)
N1 Os1 C18 C13 -133.43(19)
C15 Os1 C18 C13 67.0(2)
C14 Os1 C18 C13 30.34(19)
C17 Os1 C18 C13 131.7(3)
C16 Os1 C18 C13 104.5(2)
S1 Os1 C18 C13 -50.9(2)
Cl1 Os1 C18 C13 142.65(18)
C17 C16 C20 C22 28.5(5)
C15 C16 C20 C22 -151.4(3)
Os1 C16 C20 C22 -64.5(4)
C17 C16 C20 C21 -96.7(4)
C15 C16 C20 C21 83.4(4)
Os1 C16 C20 C21 170.3(3)
